data_7207736
loop_
_publ_author_name
'Cyra\'nski, Micha\/l K.'
'Jamr\'oz, Micha\/l H.'
'Rygula, Anna'
'Dobrowolski, Jan Cz.'
'Dobrzycki, \/Lukasz'
'Baranska, Malgorzata'

_publ_section_title
;
 On two alizarin polymorphs
;
_journal_issue 10
_journal_name_full CrystEngComm
_journal_page_first 3667
_journal_paper_doi 10.1039/c2ce06063a
_journal_volume 14
_journal_year 2012
_chemical_formula_sum 'C14 H8 O4'
_chemical_formula_weight 240.20
_chemical_name_systematic
;
?
;
_space_group_IT_number 14
_symmetry_cell_setting monoclinic
_symmetry_space_group_name_Hall '-P 2ybc'
_symmetry_space_group_name_H-M 'P 1 21/c 1'
_atom_sites_solution_hydrogens geom
_atom_sites_solution_primary direct
_atom_sites_solution_secondary difmap
_audit_creation_method SHELXL-97
_cell_angle_alpha 90.00
_cell_angle_beta 104.424(15)
_cell_angle_gamma 90.00
_cell_formula_units_Z 6
_cell_length_a 20.059(3)
_cell_length_b 3.6850(4)
_cell_length_c 21.004(3)
_cell_measurement_reflns_used 1833
_cell_measurement_temperature 100(2)
_cell_measurement_theta_max 28.0651
_cell_measurement_theta_min 2.9097
_cell_volume 1503.6(4)
_computing_cell_refinement
;
CrysAlis RED, Oxford Diffraction Ltd.,
Version 1.171.33.66 (release 28-04-2010 CrysAlis171 .NET)
(compiled Apr 28 2010,14:27:37)
;
_computing_data_collection
;
CrysAlis CCD, Oxford Diffraction Ltd.,
Version 1.171.33.66 (release 28-04-2010 CrysAlis171 .NET)
(compiled Apr 28 2010,14:27:37)
;
_computing_data_reduction
;
CrysAlis RED, Oxford Diffraction Ltd.,
Version 1.171.33.66 (release 28-04-2010 CrysAlis171 .NET)
(compiled Apr 28 2010,14:27:37)
;
_diffrn_ambient_temperature 100(2)
_diffrn_measured_fraction_theta_full 0.997
_diffrn_measured_fraction_theta_max 0.997
_diffrn_radiation_monochromator graphite
_diffrn_radiation_source 'fine-focus sealed tube'
_diffrn_radiation_type MoK\a
_diffrn_radiation_wavelength 0.71073
_diffrn_reflns_av_R_equivalents 0.0000
_diffrn_reflns_av_sigmaI/netI 0.0989
_diffrn_reflns_limit_h_max 23
_diffrn_reflns_limit_h_min -23
_diffrn_reflns_limit_k_max 4
_diffrn_reflns_limit_k_min -4
_diffrn_reflns_limit_l_max 25
_diffrn_reflns_limit_l_min -25
_diffrn_reflns_number 3570
_diffrn_reflns_theta_full 25.05
_diffrn_reflns_theta_max 25.05
_diffrn_reflns_theta_min 3.15
_exptl_absorpt_coefficient_mu 0.118
_exptl_absorpt_correction_T_max 0.9894
_exptl_absorpt_correction_T_min 0.9598
_exptl_absorpt_correction_type multi-scan
_exptl_absorpt_process_details
;
CrysAlis RED, Oxford Diffraction Ltd.,
Version 1.171.33.66 (release 28-04-2010 CrysAlis171 .NET)
(compiled Apr 28 2010,14:27:37)
Empirical absorption correction using spherical harmonics,
implemented in SCALE3 ABSPACK scaling algorithm.
;
_exptl_crystal_colour orange
_exptl_crystal_density_diffrn 1.592
_exptl_crystal_density_method 'not measured'
_exptl_crystal_description prismatic
_exptl_crystal_F_000 744
_exptl_crystal_size_max 0.35
_exptl_crystal_size_mid 0.09
_exptl_crystal_size_min 0.09
_refine_diff_density_max 0.481
_refine_diff_density_min -0.250
_refine_diff_density_rms 0.067
_refine_ls_extinction_method none
_refine_ls_goodness_of_fit_ref 0.851
_refine_ls_hydrogen_treatment constr
_refine_ls_matrix_type full
_refine_ls_number_parameters 279
_refine_ls_number_reflns 3570
_refine_ls_number_restraints 112
_refine_ls_restrained_S_all 0.880
_refine_ls_R_factor_all 0.1336
_refine_ls_R_factor_gt 0.0696
_refine_ls_shift/su_max 0.000
_refine_ls_shift/su_mean 0.000
_refine_ls_structure_factor_coef Fsqd
_refine_ls_weighting_details 'calc w=1/[\s^2^(Fo^2^)+(0.1111P)^2^+0.0000P] where P=(Fo^2^+2Fc^2^)/3'
_refine_ls_weighting_scheme calc
_refine_ls_wR_factor_gt 0.1763
_refine_ls_wR_factor_ref 0.2013
_reflns_number_gt 1582
_reflns_number_total 3570
_reflns_threshold_expression >2sigma(I)
_cod_data_source_file c2ce06063a.txt
_cod_data_source_block a1
_cod_depositor_comments
;
The following automatic conversions were performed:

'_symmetry_cell_setting' value 'Monoclinic' changed to 'monoclinic'
according to /home/saulius/struct/CIF-dictionaries/cif_core.dic
dictionary named 'cif_core.dic' version 2.4.1 from 2010-06-29.

Automatic conversion script
Id: cif_fix_values 1715 2011-07-08 13:25:40Z adriana 
;
_cod_original_cell_volume 1503.7(3)
_cod_original_sg_symbol_H-M P21/c
_cod_database_code 7207736

loop_
_symmetry_equiv_pos_as_xyz
'x, y, z'
'-x, y+1/2, -z+1/2'
'-x, -y, -z'
'x, -y-1/2, z-1/2'

loop_
_atom_site_label
_atom_site_type_symbol
_atom_site_fract_x
_atom_site_fract_y
_atom_site_fract_z
_atom_site_U_iso_or_equiv
_atom_site_adp_type
_atom_site_occupancy
_atom_site_symmetry_multiplicity
_atom_site_calc_flag
_atom_site_refinement_flags
_atom_site_disorder_assembly
_atom_site_disorder_group
O1 O 0.7945(4) 0.448(2) 0.1887(3) 0.046(2) Uani 0.611(5) 1 d P A 1
O2 O 0.7970(3) 0.7605(13) 0.3005(3) 0.057(2) Uani 0.611(5) 1 d P A 1
H2O H 0.8133 0.6709 0.2709 0.068 Uiso 0.611(5) 1 d PR A 1
O3 O 0.7288(3) 0.9952(15) 0.3867(2) 0.058(2) Uani 0.611(5) 1 d P A 1
H3O H 0.7710 0.9768 0.3888 0.069 Uiso 0.611(5) 1 d PR A 1
O4 O 0.5170(4) 0.5071(17) 0.1299(3) 0.053(2) Uani 0.611(5) 1 d P A 1
C1 C 0.6816(5) 0.0862(19) 0.0032(3) 0.0234(16) Uani 0.611(5) 1 d PDU A 1
H1 H 0.7033 -0.0101 -0.0285 0.028 Uiso 0.611(5) 1 calc PR A 1
C2 C 0.7229(5) 0.2025(18) 0.0641(3) 0.0263(19) Uani 0.611(5) 1 d PDU A 1
H2 H 0.7717 0.1974 0.0737 0.032 Uiso 0.611(5) 1 calc PR A 1
C3 C 0.6873(5) 0.3288(17) 0.1107(3) 0.0184(17) Uani 0.611(5) 1 d PDU A 1
C4 C 0.7292(5) 0.467(2) 0.1748(4) 0.0302(19) Uani 0.611(5) 1 d PU A 1
C5 C 0.6938(5) 0.6187(19) 0.2223(3) 0.021(2) Uani 0.611(5) 1 d PDU A 1
C6 C 0.7293(5) 0.753(2) 0.2828(4) 0.044(3) Uani 0.611(5) 1 d PDU A 1
C7 C 0.6929(5) 0.864(2) 0.3283(4) 0.030(2) Uani 0.611(5) 1 d PDU A 1
C8 C 0.6248(5) 0.874(2) 0.3113(4) 0.032(2) Uani 0.611(5) 1 d PDU A 1
H8 H 0.6003 0.9523 0.3421 0.038 Uiso 0.611(5) 1 calc PR A 1
C9 C 0.5900(5) 0.7725(19) 0.2499(4) 0.033(2) Uani 0.611(5) 1 d PDU A 1
H9 H 0.5416 0.8056 0.2376 0.039 Uiso 0.611(5) 1 calc PR A 1
C10 C 0.6205(5) 0.6265(19) 0.2050(4) 0.026(2) Uani 0.611(5) 1 d PDU A 1
C11 C 0.5788(6) 0.489(2) 0.1421(4) 0.028(2) Uani 0.611(5) 1 d PU A 1
C12 C 0.6155(5) 0.348(2) 0.0971(3) 0.0263(19) Uani 0.611(5) 1 d PDU A 1
C13 C 0.5735(6) 0.2428(19) 0.0337(3) 0.039(2) Uani 0.611(5) 1 d PDU A 1
H13 H 0.5248 0.2629 0.0232 0.047 Uiso 0.611(5) 1 calc PR A 1
C14 C 0.6085(4) 0.108(2) -0.0124(4) 0.033(2) Uani 0.611(5) 1 d PDU A 1
H14 H 0.5827 0.0307 -0.0544 0.040 Uiso 0.611(5) 1 calc PR A 1
O1B O 0.5378(2) 0.5108(16) 0.1316(2) 0.035(4) Uiso 0.389(5) 1 d PG A 2
O2B O 0.5421(2) 0.7568(15) 0.2488(2) 0.063(4) Uiso 0.389(5) 1 d PG A 2
H2OB H 0.5238 0.6805 0.2108 0.076 Uiso 0.389(5) 1 d PG A 2
O3B O 0.6162(3) 1.0152(15) 0.3636(2) 0.058(3) Uiso 0.389(5) 1 d PG A 2
H3OB H 0.5736 0.9972 0.3475 0.069 Uiso 0.389(5) 1 d PG A 2
O4B O 0.8157(2) 0.484(2) 0.1973(3) 0.052(6) Uiso 0.389(5) 1 d PG A 2
C1B C 0.6413(4) 0.0971(17) -0.0039(2) 0.010(3) Uiso 0.389(5) 1 d PG A 2
H1B H 0.6175 0.0118 -0.0462 0.012 Uiso 0.389(5) 1 d PG A 2
C2B C 0.6031(3) 0.2307(16) 0.0387(2) 0.026(4) Uiso 0.389(5) 1 d PG A 2
H2B H 0.5542 0.2284 0.0273 0.032 Uiso 0.389(5) 1 d PG A 2
C3B C 0.6418(3) 0.3698(12) 0.10013(18) 0.012(3) Uiso 0.389(5) 1 d PG A 2
C4B C 0.6032(2) 0.5012(11) 0.14767(18) 0.030(5) Uiso 0.389(5) 1 d PG A 2
C5B C 0.6420(2) 0.6262(10) 0.21292(17) 0.015(3) Uiso 0.389(5) 1 d PGU A 2
C6B C 0.6097(2) 0.7510(11) 0.25952(18) 0.024(4) Uiso 0.389(5) 1 d PGU A 2
C7B C 0.6486(2) 0.8971(12) 0.31880(19) 0.012(3) Uiso 0.389(5) 1 d PGU A 2
C8B C 0.7170(2) 0.8829(16) 0.3326(2) 0.011(3) Uiso 0.389(5) 1 d PGU A 2
H8B H 0.7436 0.9790 0.3729 0.014 Uiso 0.389(5) 1 d PG A 2
C9B C 0.7487(2) 0.7303(17) 0.2889(2) 0.014(3) Uiso 0.389(5) 1 d PGU A 2
H9B H 0.7973 0.7016 0.3020 0.017 Uiso 0.389(5) 1 d PG A 2
C10B C 0.7153(2) 0.6172(13) 0.2281(2) 0.022(5) Uiso 0.389(5) 1 d PG A 2
C11B C 0.7537(2) 0.4897(15) 0.1814(2) 0.023(4) Uiso 0.389(5) 1 d PG A 2
C12B C 0.7138(3) 0.3666(13) 0.1187(2) 0.017(4) Uiso 0.389(5) 1 d PG A 2
C13B C 0.7527(3) 0.2158(17) 0.0760(3) 0.039(4) Uiso 0.389(5) 1 d PG A 2
H13B H 0.8015 0.2040 0.0887 0.047 Uiso 0.389(5) 1 d PG A 2
C14B C 0.7145(4) 0.0854(17) 0.0140(2) 0.034(4) Uiso 0.389(5) 1 d PG A 2
H14B H 0.7383 -0.0115 -0.0160 0.041 Uiso 0.389(5) 1 d PG A 2
C24 C 0.9259(3) 0.4880(13) -0.0222(3) 0.0471(15) Uani 1 1 d . . .
C25 C 0.9605(3) 0.6234(13) 0.0429(2) 0.0430(14) Uani 1 1 d . . .
C26 C 0.9243(3) 0.7433(12) 0.0856(3) 0.0481(17) Uani 1 1 d D . .
H26 H 0.8754 0.7395 0.0720 0.058 Uiso 0.50 1 calc PR . .
C27 C 0.9556(4) 0.8705(15) 0.1478(3) 0.0559(16) Uani 1 1 d DU . .
H27 H 0.9276 0.9519 0.1754 0.067 Uiso 0.50 1 calc PR . .
C28 C 1.0239(3) 0.8826(15) 0.1704(3) 0.0541(16) Uani 1 1 d . . .
H28 H 1.0445 0.9709 0.2133 0.065 Uiso 1 1 calc R . .
C29 C 1.0640(4) 0.7622(11) 0.1293(2) 0.0534(18) Uani 1 1 d . . .
H29 H 1.1128 0.7643 0.1440 0.064 Uiso 1 1 calc R . .
C30 C 1.0314(3) 0.6364(13) 0.0653(2) 0.0425(14) Uani 1 1 d . . .
O21 O 0.8621(2) 0.4818(11) -0.04146(15) 0.0665(12) Uani 1 1 d . . .
O22 O 0.8592(3) 0.7456(16) 0.0665(3) 0.050(2) Uani 0.50 1 d PD . .
H22 H 0.8470 0.6618 0.0281 0.060 Uiso 0.50 1 d PR . .
O23 O 0.9225(3) 0.972(2) 0.1894(3) 0.076(2) Uani 0.50 1 d PD . .
H23 H 0.8800 0.9599 0.1722 0.091 Uiso 0.50 1 d PR . .

loop_
_atom_site_aniso_label
_atom_site_aniso_U_11
_atom_site_aniso_U_22
_atom_site_aniso_U_33
_atom_site_aniso_U_23
_atom_site_aniso_U_13
_atom_site_aniso_U_12
O1 0.026(3) 0.065(5) 0.049(4) 0.011(3) 0.015(3) 0.008(3)
O2 0.070(5) 0.062(5) 0.035(3) 0.001(3) 0.006(3) 0.000(3)
O3 0.084(4) 0.048(4) 0.041(4) 0.007(3) 0.016(3) 0.006(4)
O4 0.040(4) 0.059(5) 0.067(5) -0.010(4) 0.026(3) -0.018(4)
C1 0.023(2) 0.025(2) 0.025(2) -0.0007(17) 0.0107(18) 0.0050(18)
C2 0.028(3) 0.019(3) 0.034(3) 0.009(3) 0.012(3) 0.007(3)
C3 0.024(4) 0.005(3) 0.026(3) 0.000(2) 0.005(2) -0.002(3)
C4 0.028(3) 0.024(3) 0.043(4) 0.018(3) 0.016(3) 0.001(3)
C5 0.032(3) 0.011(3) 0.022(3) 0.004(2) 0.009(2) 0.004(3)
C6 0.043(3) 0.042(3) 0.046(3) 0.0054(19) 0.0111(19) 0.0047(19)
C7 0.039(4) 0.028(3) 0.024(3) 0.003(3) 0.011(3) -0.002(3)
C8 0.037(4) 0.025(3) 0.038(4) 0.001(3) 0.019(3) -0.001(3)
C9 0.032(4) 0.029(4) 0.040(3) 0.008(3) 0.016(3) -0.003(3)
C10 0.029(3) 0.015(3) 0.037(4) 0.006(3) 0.013(3) 0.002(3)
C11 0.024(3) 0.026(4) 0.033(4) 0.003(3) 0.007(3) -0.004(3)
C12 0.025(3) 0.019(3) 0.037(4) 0.004(3) 0.011(3) -0.013(3)
C13 0.051(4) 0.029(4) 0.035(3) -0.007(3) 0.007(3) -0.008(3)
C14 0.034(3) 0.025(3) 0.041(3) 0.004(3) 0.012(3) 0.002(3)
C24 0.066(4) 0.022(3) 0.038(3) 0.004(3) -0.015(3) 0.010(3)
C25 0.074(4) 0.019(3) 0.031(3) 0.002(2) 0.004(3) 0.010(3)
C26 0.059(4) 0.031(4) 0.045(3) 0.013(3) -0.005(3) -0.003(3)
C27 0.099(5) 0.033(3) 0.039(3) -0.002(3) 0.024(3) 0.000(3)
C28 0.081(4) 0.036(3) 0.035(3) 0.014(3) -0.005(3) -0.001(3)
C29 0.121(5) 0.011(3) 0.030(3) 0.001(2) 0.020(3) -0.002(3)
C30 0.072(4) 0.018(3) 0.032(3) 0.010(2) 0.004(3) 0.007(3)
O21 0.077(3) 0.063(3) 0.044(2) -0.001(2) -0.013(2) 0.009(2)
O22 0.053(5) 0.064(6) 0.031(4) -0.012(3) 0.003(4) -0.007(3)
O23 0.065(5) 0.116(7) 0.045(4) -0.007(5) 0.014(4) 0.008(6)

loop_
_atom_type_symbol
_atom_type_description
_atom_type_scat_dispersion_real
_atom_type_scat_dispersion_imag
_atom_type_scat_source
C C 0.0033 0.0016 'International Tables Vol C Tables 4.2.6.8 and 6.1.1.4'
H H 0.0000 0.0000 'International Tables Vol C Tables 4.2.6.8 and 6.1.1.4'
O O 0.0106 0.0060 'International Tables Vol C Tables 4.2.6.8 and 6.1.1.4'

loop_
_geom_angle_atom_site_label_1
_geom_angle_atom_site_label_2
_geom_angle_atom_site_label_3
_geom_angle
_geom_angle_site_symmetry_3
C6 O2 H2O 110.3 .
C7 O3 H3O 108.6 .
C2 C1 C14 122.1(6) .
C2 C1 H1 118.9 .
C14 C1 H1 118.9 .
C1 C2 C3 116.2(7) .
C1 C2 H2 121.9 .
C3 C2 H2 121.9 .
C12 C3 C2 122.8(7) .
C12 C3 C4 119.4(6) .
C2 C3 C4 117.7(7) .
O1 C4 C5 120.5(8) .
O1 C4 C3 120.5(7) .
C5 C4 C3 118.9(8) .
C6 C5 C10 119.4(8) .
C6 C5 C4 122.3(9) .
C10 C5 C4 118.4(7) .
O2 C6 C5 121.7(8) .
O2 C6 C7 118.5(8) .
C5 C6 C7 119.6(9) .
C8 C7 O3 121.0(7) .
C8 C7 C6 120.2(8) .
O3 C7 C6 118.4(8) .
C7 C8 C9 120.0(8) .
C7 C8 H8 120.0 .
C9 C8 H8 120.0 .
C10 C9 C8 123.8(9) .
C10 C9 H9 118.1 .
C8 C9 H9 118.1 .
C9 C10 C5 116.4(8) .
C9 C10 C11 120.6(9) .
C5 C10 C11 123.0(7) .
O4 C11 C12 123.4(8) .
O4 C11 C10 119.9(8) .
C12 C11 C10 116.6(8) .
C3 C12 C11 123.7(7) .
C3 C12 C13 120.8(7) .
C11 C12 C13 115.4(8) .
C14 C13 C12 116.7(9) .
C14 C13 H13 121.6 .
C12 C13 H13 121.6 .
C13 C14 C1 121.3(8) .
C13 C14 H14 119.4 .
C1 C14 H14 119.4 .
C6B O2B H2OB 110.1 .
C7B O3B H3OB 108.4 .
C2B C1B C14B 122.1 .
C2B C1B H1B 118.9 .
C14B C1B H1B 118.9 .
C1B C2B C3B 116.2 .
C1B C2B H2B 121.9 .
C3B C2B H2B 121.9 .
C12B C3B C2B 122.8 .
C12B C3B C4B 119.3 .
C2B C3B C4B 117.8 .
O1B C4B C5B 120.6 .
O1B C4B C3B 120.4 .
C5B C4B C3B 119.0 .
C6B C5B C10B 119.4 .
C6B C5B C4B 122.1 .
C10B C5B C4B 118.5 .
O2B C6B C5B 122.0 .
O2B C6B C7B 117.9 .
C5B C6B C7B 120.0 .
C8B C7B O3B 120.8 .
C8B C7B C6B 119.7 .
O3B C7B C6B 119.1 .
C7B C8B C9B 119.9 .
C7B C8B H8B 120.1 .
C9B C8B H8B 120.1 .
C10B C9B C8B 124.0 .
C10B C9B H9B 118.0 .
C8B C9B H9B 118.0 .
C9B C10B C5B 116.4 .
C9B C10B C11B 120.7 .
C5B C10B C11B 122.9 .
O4B C11B C12B 123.4 .
O4B C11B C10B 119.9 .
C12B C11B C10B 116.7 .
C3B C12B C11B 123.6 .
C3B C12B C13B 120.8 .
C11B C12B C13B 115.5 .
C14B C13B C12B 116.7 .
C14B C13B H13B 121.6 .
C12B C13B H13B 121.6 .
C13B C14B C1B 121.2 .
C13B C14B H14B 119.4 .
C1B C14B H14B 119.4 .
O21 C24 C25 121.4(6) .
O21 C24 C30 120.4(5) 3_765
C25 C24 C30 118.2(5) 3_765
C26 C25 C30 116.0(5) .
C26 C25 C24 121.4(6) .
C30 C25 C24 122.6(5) .
C25 C26 C27 122.7(6) .
C25 C26 H26 118.6 .
C27 C26 H26 118.6 .
C28 C27 C26 122.1(6) .
C28 C27 H27 118.9 .
C26 C27 H27 118.9 .
C27 C28 C29 118.1(6) .
C27 C28 H28 121.0 .
C29 C28 H28 121.0 .
C28 C29 C30 119.4(7) .
C28 C29 H29 120.3 .
C30 C29 H29 120.3 .
C25 C30 C29 121.7(6) .
C25 C30 C24 119.2(5) 3_765
C29 C30 C24 119.1(6) 3_765

loop_
_geom_bond_atom_site_label_1
_geom_bond_atom_site_label_2
_geom_bond_distance
_geom_bond_site_symmetry_2
O1 C4 1.272(11) .
O2 C6 1.316(11) .
O2 H2O 0.8400 .
O3 C7 1.349(8) .
O3 H3O 0.8400 .
O4 C11 1.203(12) .
C1 C2 1.406(8) .
C1 C14 1.423(11) .
C1 H1 0.9500 .
C2 C3 1.427(8) .
C2 H2 0.9500 .
C3 C12 1.398(12) .
C3 C4 1.487(10) .
C4 C5 1.472(10) .
C5 C6 1.384(8) .
C5 C10 1.424(12) .
C6 C7 1.399(9) .
C7 C8 1.324(12) .
C8 C9 1.357(8) .
C8 H8 0.9500 .
C9 C10 1.356(8) .
C9 H9 0.9500 .
C10 C11 1.466(10) .
C11 C12 1.433(10) .
C12 C13 1.439(8) .
C13 C14 1.420(8) .
C13 H13 0.9500 .
C14 H14 0.9500 .
O1B C4B 1.2718 .
O2B C6B 1.3169 .
O2B H2OB 0.8400 .
O3B C7B 1.3418 .
O3B H3OB 0.8400 .
O4B C11B 1.2039 .
C1B C2B 1.4052 .
C1B C14B 1.4231 .
C1B H1B 0.9500 .
C2B C3B 1.4252 .
C2B H2B 0.9500 .
C3B C12B 1.3993 .
C3B C4B 1.4886 .
C4B C5B 1.4711 .
C5B C6B 1.3809 .
C5B C10B 1.4250 .
C6B C7B 1.4024 .
C7B C8B 1.3297 .
C8B C9B 1.3619 .
C8B H8B 0.9500 .
C9B C10B 1.3529 .
C9B H9B 0.9500 .
C10B C11B 1.4666 .
C11B C12B 1.4350 .
C12B C13B 1.4372 .
C13B C14B 1.4200 .
C13B H13B 0.9500 .
C14B H14B 0.9500 .
C24 O21 1.244(5) .
C24 C25 1.459(6) .
C24 C30 1.466(7) 3_765
C25 C26 1.360(7) .
C25 C30 1.383(7) .
C26 C27 1.384(7) .
C26 H26 0.9500 .
C27 C28 1.333(8) .
C27 H27 0.9500 .
C28 C29 1.391(7) .
C28 H28 0.9500 .
C29 C30 1.418(7) .
C29 H29 0.9500 .
C30 C24 1.466(7) 3_765
O22 H22 0.8400 .
O23 H23 0.8400 .

loop_
_geom_hbond_atom_site_label_D
_geom_hbond_atom_site_label_H
_geom_hbond_atom_site_label_A
_geom_hbond_distance_DH
_geom_hbond_distance_HA
_geom_hbond_distance_DA
_geom_hbond_angle_DHA
_geom_hbond_site_symmetry_A
O2 H2O O1 0.84 1.86 2.605(8) 146.5 .
O3 H3O O21 0.84 2.04 2.724(7) 137.8 4_576
O3 H3O O2 0.84 2.20 2.671(8) 115.7 .
O2B H2OB O1B 0.84 1.86 2.605 146.5 .
O3B H3OB O2B 0.84 2.20 2.672 115.7 .
O3B H3OB O1B 0.84 2.38 3.117(8) 146.4 2_655
O22 H22 O21 0.84 1.70 2.480(7) 153.6 .
O23 H23 O22 0.84 2.30 2.710(9) 110.7 .
O23 H23 O4B 0.84 2.31 2.834(10) 120.5 .
O23 H23 O1 0.84 2.57 3.107(9) 123.0 1_565
O3B H3OB O4 0.84 1.99 2.710(10) 143.3 2_655

loop_
_geom_torsion_atom_site_label_1
_geom_torsion_atom_site_label_2
_geom_torsion_atom_site_label_3
_geom_torsion_atom_site_label_4
_geom_torsion
_geom_torsion_site_symmetry_1
_geom_torsion_site_symmetry_4
C14 C1 C2 C3 2.8(9) . .
C1 C2 C3 C12 -1.7(9) . .
C1 C2 C3 C4 -177.8(6) . .
C12 C3 C4 O1 179.1(7) . .
C2 C3 C4 O1 -4.8(9) . .
C12 C3 C4 C5 0.3(9) . .
C2 C3 C4 C5 176.5(6) . .
O1 C4 C5 C6 1.4(10) . .
C3 C4 C5 C6 -179.8(6) . .
O1 C4 C5 C10 -178.7(7) . .
C3 C4 C5 C10 0.0(9) . .
C10 C5 C6 O2 -178.3(7) . .
C4 C5 C6 O2 1.5(11) . .
C10 C5 C6 C7 5.8(11) . .
C4 C5 C6 C7 -174.3(7) . .
O2 C6 C7 C8 177.3(8) . .
C5 C6 C7 C8 -6.7(12) . .
O2 C6 C7 O3 4.3(10) . .
C5 C6 C7 O3 -179.8(7) . .
O3 C7 C8 C9 173.7(7) . .
C6 C7 C8 C9 0.8(12) . .
C7 C8 C9 C10 6.3(12) . .
C8 C9 C10 C5 -6.8(11) . .
C8 C9 C10 C11 173.7(7) . .
C6 C5 C10 C9 0.7(11) . .
C4 C5 C10 C9 -179.2(6) . .
C6 C5 C10 C11 -179.9(6) . .
C4 C5 C10 C11 0.2(11) . .
C9 C10 C11 O4 0.3(11) . .
C5 C10 C11 O4 -179.1(7) . .
C9 C10 C11 C12 178.6(7) . .
C5 C10 C11 C12 -0.9(10) . .
C2 C3 C12 C11 -177.0(6) . .
C4 C3 C12 C11 -1.0(10) . .
C2 C3 C12 C13 -0.9(10) . .
C4 C3 C12 C13 175.1(6) . .
O4 C11 C12 C3 179.5(7) . .
C10 C11 C12 C3 1.3(10) . .
O4 C11 C12 C13 3.2(10) . .
C10 C11 C12 C13 -175.0(6) . .
C3 C12 C13 C14 2.4(10) . .
C11 C12 C13 C14 178.8(6) . .
C12 C13 C14 C1 -1.4(10) . .
C2 C1 C14 C13 -1.3(10) . .
C14B C1B C2B C3B 2.8 . .
C1B C2B C3B C12B -1.8 . .
C1B C2B C3B C4B -177.8 . .
C12B C3B C4B O1B 179.1 . .
C2B C3B C4B O1B -4.8 . .
C12B C3B C4B C5B 0.3 . .
C2B C3B C4B C5B 176.4 . .
O1B C4B C5B C6B 1.3 . .
C3B C4B C5B C6B -179.9 . .
O1B C4B C5B C10B -178.7 . .
C3B C4B C5B C10B 0.1 . .
C10B C5B C6B O2B -178.3 . .
C4B C5B C6B O2B 1.7 . .
C10B C5B C6B C7B 5.6 . .
C4B C5B C6B C7B -174.4 . .
O2B C6B C7B C8B 177.3 . .
C5B C6B C7B C8B -6.5 . .
O2B C6B C7B O3B 4.1 . .
C5B C6B C7B O3B -179.7 . .
O3B C7B C8B C9B 173.8 . .
C6B C7B C8B C9B 0.7 . .
C7B C8B C9B C10B 6.3 . .
C8B C9B C10B C5B -6.9 . .
C8B C9B C10B C11B 173.7 . .
C6B C5B C10B C9B 0.8 . .
C4B C5B C10B C9B -179.2 . .
C6B C5B C10B C11B -179.8 . .
C4B C5B C10B C11B 0.2 . .
C9B C10B C11B O4B 0.2 . .
C5B C10B C11B O4B -179.1 . .
C9B C10B C11B C12B 178.5 . .
C5B C10B C11B C12B -0.8 . .
C2B C3B C12B C11B -177.0 . .
C4B C3B C12B C11B -1.1 . .
C2B C3B C12B C13B -0.7 . .
C4B C3B C12B C13B 175.2 . .
O4B C11B C12B C3B 179.5 . .
C10B C11B C12B C3B 1.3 . .
O4B C11B C12B C13B 3.1 . .
C10B C11B C12B C13B -175.1 . .
C3B C12B C13B C14B 2.3 . .
C11B C12B C13B C14B 178.9 . .
C12B C13B C14B C1B -1.4 . .
C2B C1B C14B C13B -1.2 . .
O21 C24 C25 C26 1.0(8) . .
C30 C24 C25 C26 180.0(5) 3_765 .
O21 C24 C25 C30 -179.4(5) . .
C30 C24 C25 C30 -0.4(8) 3_765 .
C30 C25 C26 C27 -0.2(7) . .
C24 C25 C26 C27 179.5(5) . .
C25 C26 C27 C28 -0.3(8) . .
C26 C27 C28 C29 0.0(8) . .
C27 C28 C29 C30 0.8(7) . .
C26 C25 C30 C29 0.9(7) . .
C24 C25 C30 C29 -178.7(4) . .
C26 C25 C30 C24 -180.0(4) . 3_765
C24 C25 C30 C24 0.4(8) . 3_765
C28 C29 C30 C25 -1.3(7) . .
C28 C29 C30 C24 179.6(4) . 3_765
C25 C24 O21 O21 -12.3(4) . 4_576
C30 C24 O21 O21 168.7(4) 3_765 4_576
C25 C24 O21 O21 157.0(4) . 1_554
C30 C24 O21 O21 -22.0(4) 3_765 1_554
